data_4070987
loop_
_publ_author_name
'Morse, Paige M.'
'Shelby, Quinetta D.'
'Kim, Do Young'
'Girolami, Gregory S.'

_publ_section_title
;
 Ethylene Complexes of the Early Transition Metals: Crystal Structures of
 [HfEt4(C2H4)2&#x2212;] and the Negative-Oxidation-State Species
 [TaHEt(C2H4)33&#x2212;] and [WH(C2H4)43&#x2212;]
;
_journal_issue 5
_journal_name_full Organometallics
_journal_page_first 984
_journal_paper_doi 10.1021/om701189e
_journal_volume 27
_journal_year 2008
_chemical_formula_sum 'C26 H65 Li3 N6 W'
_chemical_formula_weight 666.51
_chemical_name_systematic
;
 ?
;
_space_group_IT_number 61
_symmetry_cell_setting orthorhombic
_symmetry_space_group_name_Hall '-P 2ac 2ab'
_symmetry_space_group_name_H-M 'P b c a'
_atom_sites_solution_hydrogens geom
_atom_sites_solution_primary direct
_atom_sites_solution_secondary difmap
_audit_creation_method SHELXL
_cell_angle_alpha 90.00
_cell_angle_beta 90.00
_cell_angle_gamma 90.00
_cell_formula_units_Z 8
_cell_length_a 15.3935(4)
_cell_length_b 13.3225(3)
_cell_length_c 34.6471(6)
_cell_measurement_reflns_used 8192
_cell_measurement_temperature 198(2)
_cell_measurement_theta_max 28.30
_cell_measurement_theta_min 1.77
_cell_volume 7105.4(3)
_computing_cell_refinement 'Siemens XSCANS'
_computing_data_collection 'Siemens XSCANS'
_computing_data_reduction 'Siemens SHELXTL'
_computing_molecular_graphics 'Siemens SHELXTL'
_computing_publication_material 'Siemens SHELXTL'
_computing_structure_refinement 'SHELXL-93 (Sheldrick, 1993)'
_computing_structure_solution 'SHELXS-86 (Sheldrick, 1990)'
_diffrn_ambient_temperature 198(2)
_diffrn_measurement_device 'Siemens P4'
_diffrn_measurement_method '\w scans'
_diffrn_radiation_monochromator graphite
_diffrn_radiation_source 'fine-focus sealed tube'
_diffrn_radiation_type MoK\a
_diffrn_radiation_wavelength 0.71073
_diffrn_reflns_av_R_equivalents 0.1342
_diffrn_reflns_av_sigmaI/netI 0.1193
_diffrn_reflns_limit_h_max 20
_diffrn_reflns_limit_h_min -20
_diffrn_reflns_limit_k_max 17
_diffrn_reflns_limit_k_min -17
_diffrn_reflns_limit_l_max 46
_diffrn_reflns_limit_l_min -34
_diffrn_reflns_number 45319
_diffrn_reflns_theta_max 28.30
_diffrn_reflns_theta_min 1.77
_exptl_absorpt_coefficient_mu 3.272
_exptl_absorpt_correction_T_max 0.801
_exptl_absorpt_correction_T_min 0.510
_exptl_absorpt_correction_type multi-scan
_exptl_crystal_colour orange
_exptl_crystal_density_diffrn 1.246
_exptl_crystal_density_meas ?
_exptl_crystal_description prism
_exptl_crystal_F_000 2768
_exptl_crystal_size_max 0.34
_exptl_crystal_size_mid 0.14
_exptl_crystal_size_min 0.10
_refine_diff_density_max 0.986
_refine_diff_density_min -1.043
_refine_diff_density_rms 0.120
_refine_ls_extinction_method none
_refine_ls_goodness_of_fit_all 0.969
_refine_ls_goodness_of_fit_ref 1.112
_refine_ls_hydrogen_treatment mixed
_refine_ls_matrix_type full
_refine_ls_number_parameters 341
_refine_ls_number_reflns 8691
_refine_ls_number_restraints 0
_refine_ls_restrained_S_all 0.970
_refine_ls_restrained_S_obs 1.112
_refine_ls_R_factor_all 0.1533
_refine_ls_R_factor_gt 0.0531
_refine_ls_shift/su_max 0.019
_refine_ls_shift/su_mean 0.002
_refine_ls_structure_factor_coef Fsqd
_refine_ls_weighting_details 'calc w=1/[\s^2^(Fo^2^)+(0.0490P)^2^] where P=(Fo^2^+2Fc^2^)/3'
_refine_ls_weighting_scheme calc
_refine_ls_wR_factor_all 0.1203
_refine_ls_wR_factor_ref 0.0926
_reflns_number_gt 4075
_reflns_number_total 8692
_reflns_threshold_expression >2sigma(I)
_cod_data_source_file om701189e-file005.cif
_cod_data_source_block wetsad
_cod_depositor_comments
;
The following automatic conversions were performed:

'_symmetry_cell_setting' value 'Orthorhombic' changed to
'orthorhombic' according to
/home/saulius/struct/CIF-dictionaries/cif_core.dic dictionary named
'cif_core.dic' version 2.4.1 from 2010-06-29.

Automatic conversion script
Id: cif_fix_values 1715 2011-07-08 13:25:40Z adriana 

The following automatic conversions were performed:

'_exptl_crystal_density_meas' value 'not_measured' was changed to '?'
- the value is perceived as not measured.

Automatic conversion script
Id: cif_fix_values 3008 2015-01-20 13:52:24Z robertas 
;
_cod_database_code 4070987

loop_
_symmetry_equiv_pos_as_xyz
'x, y, z'
'-x+1/2, -y, z+1/2'
'-x, y+1/2, -z+1/2'
'x+1/2, -y+1/2, -z'
'-x, -y, -z'
'x-1/2, y, -z-1/2'
'x, -y-1/2, z-1/2'
'-x-1/2, y-1/2, z'

loop_
_atom_site_aniso_label
_atom_site_aniso_U_11
_atom_site_aniso_U_22
_atom_site_aniso_U_33
_atom_site_aniso_U_23
_atom_site_aniso_U_13
_atom_site_aniso_U_12
W 0.0409(2) 0.0412(2) 0.03518(15) -0.00356(15) 0.0031(2) -0.0034(2)
C1 0.079(6) 0.081(6) 0.045(5) -0.005(4) -0.004(5) -0.025(5)
C2 0.053(5) 0.073(6) 0.052(5) -0.016(5) 0.008(4) -0.019(5)
C3 0.058(5) 0.061(5) 0.045(5) -0.005(4) 0.017(4) -0.017(4)
C4 0.086(7) 0.055(5) 0.048(5) -0.007(4) 0.006(5) -0.024(5)
C5 0.073(7) 0.071(6) 0.109(8) 0.007(6) -0.007(6) 0.027(5)
C6 0.067(6) 0.116(9) 0.111(9) -0.057(7) -0.020(6) 0.032(6)
C7 0.061(5) 0.068(6) 0.085(6) 0.020(5) 0.010(5) -0.004(5)
C8 0.052(5) 0.094(6) 0.094(7) -0.009(6) -0.004(5) 0.011(5)
Li1 0.048(8) 0.068(9) 0.054(8) 0.007(7) 0.009(7) 0.000(7)
N1 0.064(6) 0.104(7) 0.083(6) 0.011(5) 0.004(5) -0.020(5)
N2 0.074(6) 0.112(7) 0.064(5) 0.034(5) 0.009(4) -0.008(5)
C11 0.083(9) 0.199(14) 0.135(11) 0.017(10) -0.023(8) -0.050(9)
C12 0.137(11) 0.171(13) 0.122(10) -0.047(10) 0.072(9) -0.064(10)
C13 0.079(9) 0.201(15) 0.193(15) 0.127(13) 0.019(9) -0.021(9)
C14 0.110(10) 0.214(15) 0.105(9) 0.099(10) 0.017(8) -0.016(10)
C15 0.163(15) 0.115(12) 0.129(12) 0.040(8) 0.044(10) 0.002(9)
C16 0.126(10) 0.237(15) 0.099(9) 0.094(10) -0.058(8) -0.040(11)
Li2 0.067(9) 0.052(8) 0.034(7) -0.007(6) 0.007(6) -0.015(7)
N3 0.064(5) 0.062(4) 0.052(4) -0.007(4) -0.014(4) 0.009(4)
N4 0.057(5) 0.052(4) 0.073(5) 0.009(4) -0.012(4) -0.012(4)
C21 0.048(6) 0.141(10) 0.128(10) 0.021(8) 0.008(6) -0.027(6)
C22 0.067(6) 0.127(9) 0.062(6) 0.002(6) -0.008(5) -0.003(6)
C23 0.192(14) 0.086(8) 0.171(13) -0.073(9) -0.125(11) 0.035(9)
C24 0.090(8) 0.062(6) 0.165(12) -0.037(7) -0.062(8) 0.005(6)
C25 0.118(10) 0.080(7) 0.120(10) 0.016(7) 0.001(8) -0.035(7)
C26 0.073(6) 0.071(7) 0.081(7) 0.006(5) -0.012(5) -0.002(6)
Li3 0.051(7) 0.046(7) 0.054(10) -0.019(6) 0.003(7) -0.011(5)
N5 0.069(5) 0.057(5) 0.117(7) 0.005(5) 0.009(5) -0.017(4)
N6 0.042(4) 0.068(5) 0.149(8) -0.030(7) 0.012(6) -0.016(4)
C31 0.200(17) 0.082(9) 0.177(15) 0.041(9) -0.037(12) -0.004(9)
C32 0.219(17) 0.090(9) 0.214(16) 0.020(10) 0.143(14) 0.026(10)
C33 0.127(11) 0.080(7) 0.178(14) -0.003(8) 0.026(10) -0.053(8)
C35 0.069(10) 0.219(17) 0.200(15) -0.038(13) 0.065(10) -0.027(9)
C36 0.060(9) 0.451(34) 0.110(12) -0.047(14) -0.020(8) -0.051(12)

loop_
_atom_site_label
_atom_site_type_symbol
_atom_site_fract_x
_atom_site_fract_y
_atom_site_fract_z
_atom_site_U_iso_or_equiv
_atom_site_thermal_displace_type
_atom_site_occupancy
_atom_site_calc_flag
_atom_site_refinement_flags
_atom_site_disorder_group
W W 0.46339(2) 0.59754(2) 0.123938(8) 0.03909(10) Uani 1 d . .
H H 0.3619(34) 0.4993(38) 0.1279(16) 0.043(17) Uiso 1 d . .
C1 C 0.4598(6) 0.6235(6) 0.1879(2) 0.068(2) Uani 1 d . .
H1A H 0.4019 0.6349 0.1996 0.082 Uiso 1 calc R .
H1B H 0.4986 0.5813 0.2039 0.082 Uiso 1 calc R .
C2 C 0.4997(5) 0.7090(7) 0.1683(2) 0.059(2) Uani 1 d . .
H2A H 0.5626 0.7190 0.1726 0.071 Uiso 1 calc R .
H2B H 0.4661 0.7724 0.1683 0.071 Uiso 1 calc R .
C3 C 0.5013(5) 0.5606(6) 0.0635(2) 0.055(2) Uani 1 d . .
H3A H 0.5490 0.5114 0.0603 0.066 Uiso 1 calc R .
H3B H 0.4534 0.5517 0.0448 0.066 Uiso 1 calc R .
C4 C 0.5271(6) 0.6642(6) 0.0720(2) 0.063(2) Uani 1 d . .
H4A H 0.4946 0.7178 0.0585 0.075 Uiso 1 calc R .
H4B H 0.5902 0.6775 0.0740 0.075 Uiso 1 calc R .
C5 C 0.3481(6) 0.6528(7) 0.0918(3) 0.084(3) Uani 1 d . .
H5A H 0.3593 0.7036 0.0715 0.101 Uiso 1 calc R .
H5B H 0.3050 0.6015 0.0840 0.101 Uiso 1 calc R .
C6 C 0.3415(6) 0.6878(8) 0.1285(3) 0.098(4) Uani 1 d . .
H6A H 0.2945 0.6589 0.1445 0.118 Uiso 1 calc R .
H6B H 0.3488 0.7610 0.1320 0.118 Uiso 1 calc R .
C7 C 0.5439(5) 0.4673(7) 0.1392(3) 0.071(2) Uani 1 d . .
H7A H 0.5387 0.4421 0.1660 0.085 Uiso 1 calc R .
H7B H 0.5485 0.4134 0.1197 0.085 Uiso 1 calc R .
C8 C 0.5985(6) 0.5545(7) 0.1335(3) 0.080(3) Uani 1 d . .
H8A H 0.6366 0.5537 0.1105 0.096 Uiso 1 calc R .
H8B H 0.6268 0.5824 0.1568 0.096 Uiso 1 calc R .
Li1 Li 0.4006(8) 0.4759(10) 0.1806(4) 0.057(3) Uani 1 d . .
N1 N 0.2756(5) 0.4599(7) 0.2075(2) 0.084(2) Uani 1 d . .
N2 N 0.4347(5) 0.3467(7) 0.2188(2) 0.083(2) Uani 1 d . .
C11 C 0.2092(7) 0.4526(10) 0.1772(3) 0.139(5) Uani 1 d . .
H11A H 0.1550 0.4273 0.1884 0.208 Uiso 1 calc R .
H11B H 0.2292 0.4066 0.1570 0.208 Uiso 1 calc R .
H11C H 0.1992 0.5192 0.1660 0.208 Uiso 1 calc R .
C12 C 0.2538(9) 0.5407(11) 0.2329(3) 0.143(5) Uani 1 d . .
H12A H 0.2581 0.6045 0.2189 0.215 Uiso 1 calc R .
H12B H 0.2941 0.5413 0.2548 0.215 Uiso 1 calc R .
H12C H 0.1943 0.5318 0.2423 0.215 Uiso 1 calc R .
C13 C 0.2783(8) 0.3629(11) 0.2270(4) 0.158(7) Uani 1 d . .
H13A H 0.2341 0.3631 0.2477 0.189 Uiso 1 calc R .
H13B H 0.2615 0.3103 0.2082 0.189 Uiso 1 calc R .
C14 C 0.3578(8) 0.3365(11) 0.2431(3) 0.143(5) Uani 1 d . .
H14A H 0.3541 0.2657 0.2516 0.172 Uiso 1 calc R .
H14B H 0.3667 0.3779 0.2665 0.172 Uiso 1 calc R .
C15 C 0.4533(9) 0.2515(9) 0.1989(4) 0.136(5) Uani 1 d . .
H15A H 0.4680 0.1999 0.2180 0.203 Uiso 1 calc R .
H15B H 0.5024 0.2608 0.1812 0.203 Uiso 1 calc R .
H15C H 0.4020 0.2303 0.1842 0.203 Uiso 1 calc R .
C16 C 0.5109(8) 0.3734(11) 0.2428(3) 0.154(6) Uani 1 d . .
H16A H 0.5198 0.3216 0.2625 0.231 Uiso 1 calc R .
H16B H 0.5007 0.4382 0.2554 0.231 Uiso 1 calc R .
H16C H 0.5627 0.3779 0.2264 0.231 Uiso 1 calc R .
Li2 Li 0.3919(9) 0.4606(9) 0.0740(3) 0.051(3) Uani 1 d . .
N3 N 0.2849(4) 0.4413(5) 0.0330(2) 0.059(2) Uani 1 d . .
N4 N 0.4177(4) 0.3033(5) 0.0591(2) 0.061(2) Uani 1 d . .
C21 C 0.2006(6) 0.4429(8) 0.0515(3) 0.106(4) Uani 1 d . .
H21A H 0.1898 0.5098 0.0623 0.158 Uiso 1 calc R .
H21B H 0.1993 0.3930 0.0723 0.158 Uiso 1 calc R .
H21C H 0.1555 0.4270 0.0325 0.158 Uiso 1 calc R .
C22 C 0.2854(5) 0.5162(7) 0.0023(2) 0.085(3) Uani 1 d . .
H22A H 0.3425 0.5169 -0.0102 0.128 Uiso 1 calc R .
H22B H 0.2733 0.5826 0.0132 0.128 Uiso 1 calc R .
H22C H 0.2407 0.4995 -0.0168 0.128 Uiso 1 calc R .
C23 C 0.3067(9) 0.3440(8) 0.0153(4) 0.150(6) Uani 1 d . .
H23A H 0.2513 0.3138 0.0065 0.179 Uiso 1 calc R .
H23B H 0.3410 0.3587 -0.0082 0.179 Uiso 1 calc R .
C24 C 0.3470(7) 0.2767(7) 0.0335(3) 0.105(4) Uani 1 d . .
H24A H 0.3704 0.2291 0.0142 0.127 Uiso 1 calc R .
H24B H 0.3036 0.2395 0.0490 0.127 Uiso 1 calc R .
C25 C 0.4167(7) 0.2368(7) 0.0930(3) 0.106(4) Uani 1 d . .
H25A H 0.4073 0.1674 0.0846 0.159 Uiso 1 calc R .
H25B H 0.3698 0.2571 0.1105 0.159 Uiso 1 calc R .
H25C H 0.4725 0.2416 0.1065 0.159 Uiso 1 calc R .
C26 C 0.5014(6) 0.2959(7) 0.0400(3) 0.075(3) Uani 1 d . .
H26A H 0.5473 0.3167 0.0579 0.113 Uiso 1 calc R .
H26B H 0.5020 0.3397 0.0173 0.113 Uiso 1 calc R .
H26C H 0.5115 0.2264 0.0320 0.113 Uiso 1 calc R .
Li3 Li 0.5847(8) 0.7469(8) 0.1192(4) 0.051(4) Uani 1 d . .
N5 N 0.5783(5) 0.9074(5) 0.1077(3) 0.081(2) Uani 1 d . .
N6 N 0.7224(4) 0.7776(5) 0.1261(3) 0.086(2) Uani 1 d . .
C31 C 0.5447(9) 0.9233(8) 0.0683(4) 0.153(6) Uani 1 d . .
H31A H 0.5722 0.8755 0.0506 0.229 Uiso 1 calc R .
H31B H 0.5578 0.9919 0.0600 0.229 Uiso 1 calc R .
H31C H 0.4816 0.9130 0.0681 0.229 Uiso 1 calc R .
C32 C 0.5241(10) 0.9609(9) 0.1357(4) 0.175(7) Uani 1 d . .
H32A H 0.5383 0.9380 0.1618 0.262 Uiso 1 calc R .
H32B H 0.4627 0.9473 0.1303 0.262 Uiso 1 calc R .
H32C H 0.5351 1.0332 0.1336 0.262 Uiso 1 calc R .
C33 C 0.6674(9) 0.9420(9) 0.1097(4) 0.128(5) Uani 1 d . .
H33A H 0.6684 1.0140 0.1167 0.154 Uiso 1 calc R 1
H33B H 0.6952 0.9344 0.0841 0.154 Uiso 1 calc R 1
C34 C 0.7177(14) 0.8818(15) 0.1396(7) 0.115(9) Uiso 0.58(2) d P 1
H34A H 0.7769 0.9096 0.1427 0.138 Uiso 0.58(2) calc PR 1
H34B H 0.6879 0.8848 0.1649 0.138 Uiso 0.58(2) calc PR 1
C34A C 0.7324(14) 0.8741(15) 0.0994(6) 0.067(9) Uiso 0.42(2) d P 2
H34C H 0.7903 0.9048 0.1032 0.080 Uiso 0.42(2) calc PR 2
H34D H 0.7264 0.8551 0.0719 0.080 Uiso 0.42(2) calc PR 2
C35 C 0.7724(8) 0.7298(11) 0.0981(4) 0.162(6) Uani 1 d . .
H35A H 0.7478 0.6635 0.0926 0.244 Uiso 1 calc R .
H35B H 0.8320 0.7223 0.1075 0.244 Uiso 1 calc R .
H35C H 0.7724 0.7701 0.0744 0.244 Uiso 1 calc R .
C36 C 0.7589(8) 0.7463(15) 0.1621(4) 0.207(11) Uani 1 d . .
H36A H 0.8060 0.7920 0.1694 0.311 Uiso 1 calc R .
H36B H 0.7818 0.6780 0.1596 0.311 Uiso 1 calc R .
H36C H 0.7138 0.7475 0.1821 0.311 Uiso 1 calc R .

loop_
_atom_type_symbol
_atom_type_description
_atom_type_scat_dispersion_real
_atom_type_scat_dispersion_imag
_atom_type_scat_source
C C 0.0033 0.0016 'International Tables Vol C Tables 4.2.6.8 and 6.1.1.4'
H H 0.0000 0.0000 'International Tables Vol C Tables 4.2.6.8 and 6.1.1.4'
Li Li -0.0003 0.0001 'International Tables Vol C Tables 4.2.6.8 and 6.1.1.4'
N N 0.0061 0.0033 'International Tables Vol C Tables 4.2.6.8 and 6.1.1.4'
W W -0.8490 6.8722 'International Tables Vol C Tables 4.2.6.8 and 6.1.1.4'

loop_
_geom_angle_atom_site_label_1
_geom_angle_atom_site_label_2
_geom_angle_atom_site_label_3
_geom_angle
C8 W C7 38.6(3)
C8 W C2 80.2(3)
C7 W C2 102.8(4)
C8 W C5 157.6(4)
C7 W C5 146.5(4)
C2 W C5 109.1(4)
C8 W C3 80.5(3)
C7 W C3 84.5(3)
C2 W C3 137.4(3)
C5 W C3 79.1(3)
C8 W C4 79.0(3)
C7 W C4 105.1(3)
C2 W C4 100.5(3)
C5 W C4 79.3(3)
C3 W C4 38.4(3)
C8 W C6 158.6(3)
C7 W C6 151.9(4)
C2 W C6 78.5(3)
C5 W C6 35.5(3)
C3 W C6 113.9(3)
C4 W C6 102.2(4)
C8 W C1 85.1(3)
C7 W C1 84.1(3)
C2 W C1 38.3(3)
C5 W C1 115.1(3)
C3 W C1 165.6(3)
C4 W C1 138.2(3)
C6 W C1 80.0(3)
C8 W Li1 94.1(4)
C7 W Li1 63.7(3)
C2 W Li1 89.4(4)
C5 W Li1 106.0(4)
C3 W Li1 129.7(3)
C4 W Li1 166.7(3)
C6 W Li1 88.4(4)
C1 W Li1 51.0(3)
C8 W Li3 63.2(4)
C7 W Li3 101.7(4)
C2 W Li3 51.6(3)
C5 W Li3 106.0(4)
C3 W Li3 85.7(3)
C4 W Li3 50.4(3)
C6 W Li3 100.7(4)
C1 W Li3 87.9(3)
Li1 W Li3 135.9(4)
C8 W Li2 107.7(4)
C7 W Li2 81.6(4)
C2 W Li2 170.7(3)
C5 W Li2 65.4(4)
C3 W Li2 50.7(3)
C4 W Li2 86.2(3)
C6 W Li2 93.8(4)
C1 W Li2 135.6(3)
Li1 W Li2 85.2(4)
Li3 W Li2 136.1(4)
C8 W H 123.4(15)
C7 W H 84.8(15)
C2 W H 125.3(15)
C5 W H 68.6(15)
C3 W H 97.0(15)
C4 W H 130.2(15)
C6 W H 72.4(15)
C1 W H 90.8(15)
Li1 W H 45.4(15)
Li3 W H 173.1(15)
Li2 W H 46.4(15)
C2 C1 W 69.5(4)
C2 C1 H1A 116.7
W C1 H1A 116.7
C2 C1 H1B 116.7
W C1 H1B 116.7
H1A C1 H1B 113.7
C1 C2 W 72.2(4)
C1 C2 H2A 116.4
W C2 H2A 116.4
C1 C2 H2B 116.4
W C2 H2B 116.4
H2A C2 H2B 113.4
C4 C3 W 71.0(4)
C4 C3 H3A 116.5
W C3 H3A 116.5
C4 C3 H3B 116.5
W C3 H3B 116.5
H3A C3 H3B 113.5
C3 C4 W 70.7(4)
C3 C4 H4A 116.5
W C4 H4A 116.6
C3 C4 H4B 116.6
W C4 H4B 116.6
H4A C4 H4B 113.5
C6 C5 W 72.8(6)
C6 C5 Li2 123.6(7)
W C5 Li2 66.6(3)
C6 C5 H5A 116.3
W C5 H5A 116.3
Li2 C5 H5A 116.1
C6 C5 H5B 116.3
W C5 H5B 116.3
Li2 C5 H5B 56.9
H5A C5 H5B 113.3
C5 C6 W 71.8(5)
C5 C6 H6A 116.4
W C6 H6A 116.4
C5 C6 H6B 116.4
W C6 H6B 116.4
H6A C6 H6B 113.4
C8 C7 W 70.1(5)
C8 C7 Li1 121.7(7)
W C7 Li1 67.9(4)
C8 C7 H7A 116.6
W C7 H7A 116.6
Li1 C7 H7A 55.7
C8 C7 H7B 116.6
W C7 H7B 116.6
Li1 C7 H7B 117.6
H7A C7 H7B 113.6
C7 C8 W 71.3(5)
C7 C8 Li3 139.9(6)
W C8 Li3 68.7(4)
C7 C8 H8A 116.5)
W C8 H8A 116.5
Li3 C8 H8A 84.6
C7 C8 H8B 116.5
W C8 H8B 116.5
Li3 C8 H8B 79.8
H8A C8 H8B 113.5
N1 Li1 N2 82.9(5)
N1 Li1 C7 169.1(7)
N2 Li1 C7 95.3(5)
N1 Li1 W 133.6(6)
N2 Li1 W 143.4(6)
C7 Li1 W 48.4(3)
N1 Li1 H 98.5(16)
N2 Li1 H 138.7(17)
C7 Li1 H 75.7(16)
W Li1 H 48.5(15)
C12 N1 C13 112.9(10)
C12 N1 C11 109.0(10)
C13 N1 C11 107.0(10)
C12 N1 Li1 113.7(8)
C13 N1 Li1 105.3(8)
C11 N1 Li1 108.7(7)
C14 N2 C15 110.4(10)
C14 N2 C16 109.8(9)
C15 N2 C16 108.4(10)
C14 N2 Li1 103.0(7)
C15 N2 Li1 115.6(7)
C16 N2 Li1 109.5(8)
N1 C11 H11A 109.5
N1 C11 H11B 109.5
H11A C11 H11B 109.5
N1 C11 H11C 109.5
H11A C11 H11C 109.5
H11B C11 H11C 109.5
N1 C12 H12A 109.5
N1 C12 H12B 109.5
H12A C12 H12B 109.5
N1 C12 H12C 109.5
H12A C12 H12C 109.5
H12B C12 H12C 109.5
C14 C13 N1 115.8(11)
C14 C13 H13A 108.3
N1 C13 H13A 108.3
C14 C13 H13B 108.3
N1 C13 H13B 108.3
H13A C13 H13B 107.4
C13 C14 N2 117.2(9)
C13 C14 H14A 108.0
N2 C14 H14A 108.0
C13 C14 H14B 108.0
N2 C14 H14B 108.0
H14A C14 H14B 107.2
N2 C15 H15A 109.5
N2 C15 H15B 109.5
H15A C15 H15B 109.5
N2 C15 H15C 109.5
H15A C15 H15C 109.5
H15B C15 H15C 109.5
N2 C16 H16A 109.5
N2 C16 H16B 109.5
H16A C16 H16B 109.5
N2 C16 H16C 109.5
H16A C16 H16C 109.5
H16B C16 H16C 109.5
N3 Li2 N4 82.6(5)
N3 Li2 C5 94.1(6)
N4 Li2 C5 176.0(7)
N3 Li2 W 142.0(6)
N4 Li2 W 135.3(6)
C5 Li2 W 48.0(3)
N3 Li2 H 117.6(16)
N4 Li2 H 120.7(16)
C5 Li2 H 59.1(15)
W Li2 H 48.0(15)
C21 N3 C22 108.5(7)
C21 N3 C23 113.6(9)
C22 N3 C23 107.2(8)
C21 N3 Li2 112.7(6)
C22 N3 Li2 112.9(6)
C23 N3 Li2 101.7(6)
C24 N4 C26 111.8(8)
C24 N4 C25 109.6(8)
C26 N4 C25 109.4(7)
C24 N4 Li2 104.0(6)
C26 N4 Li2 109.4(6)
C25 N4 Li2 112.6(7)
N3 C21 H21A 109.5
N3 C21 H21B 109.5
H21A C21 H21B 109.5
N3 C21 H21C 109.5
H21A C21 H21C 109.5
H21B C21 H21C 109.5
N3 C22 H22A 109.5
N3 C22 H22B 109.5
H22A C22 H22B 109.5
N3 C22 H22C 109.5
H22A C22 H22C 109.5
H22B C22 H22C 109.5
C24 C23 N3 121.9(10)
C24 C23 H23A 106.9
N3 C23 H23A 106.9
C24 C23 H23B 106.9
N3 C23 H23B 106.9
H23A C23 H23B 106.7
C23 C24 N4 120.3(9)
C23 C24 H24A 107.3
N4 C24 H24A 107.3
C23 C24 H24B 107.3)
N4 C24 H24B 107.3
H24A C24 H24B 106.9
N4 C25 H25A 109.5
N4 C25 H25B 109.5
H25A C25 H25B 109.5
N4 C25 H25C 109.5
H25A C25 H25C 109.5
H25B C25 H25C 109.5
N4 C26 H26A 109.5
N4 C26 H26B 109.5
H26A C26 H26B 109.5
N4 C26 H26C 109.5
H26A C26 H26C 109.5
H26B C26 H26C 109.5
N6 Li3 N5 83.1(5)
N6 Li3 C8 94.9(5)
N5 Li3 C8 178.0(7)
N6 Li3 W 142.9(6)
N5 Li3 W 134.0(6)
C8 Li3 W 48.1(3)
C33 N5 C32 110.7(10)
C33 N5 C31 109.3(10)
C32 N5 C31 110.1(10)
C33 N5 Li3 105.1(7)
C32 N5 Li3 112.5(8)
C31 N5 Li3 109.0(7)
C35 N6 C36 104.9(10)
C35 N6 C34 133.0(12)
C36 N6 C34 90.9(13)
C35 N6 C34A 84.9(12)
C36 N6 C34A 134.7(12)
C35 N6 Li3 112.2(8)
C36 N6 Li3 115.0(8)
C34 N6 Li3 99.5(10)
C34A N6 Li3 100.6(10)
N5 C31 H31A 109.5
N5 C31 H31B 109.5
H31A C31 H31B 109.5
N5 C31 H31C 109.5
H31A C31 H31C 109.5
H31B C31 H31C 109.5
N5 C32 H32A 109.5
N5 C32 H32B 109.5
H32A C32 H32B 109.5
N5 C32 H32C 109.5
H32A C32 H32C 109.5
H32B C32 H32C 109.5
C34A C33 N5 117.5(12)
N5 C33 C34 110.3(11)
N5 C33 H33A 109.6
C34 C33 H33A 109.6
N5 C33 H33B 109.6
C34 C33 H33B 109.6
H33A C33 H33B 108.1
N6 C34 C33 107.8(16)
N6 C34 H34A 110.1
C33 C34 H34A 110.1)
N6 C34 H34B 110.1
C33 C34 H34B 110.1
H34A C34 H34B 108.5
C33 C34A N6 107.8(15)
C33 C34A H34C 110.1
N6 C34A H34C 110.1
C33 C34A H34D 110.1
N6 C34A H34D 110.1
H34C C34A H34D 108.5
N6 C35 H35A 109.5
N6 C35 H35B 109.5
H35A C35 H35B 109.5
N6 C35 H35C 109.5
H35A C35 H35C 109.5
H35B C35 H35C 109.5
N6 C36 H36A 109.5
N6 C36 H36B 109.5
H36A C36 H36B 109.47
N6 C36 H36C 109.5
H36A C36 H36C 109.5
H36B C36 H36C 109.5

loop_
_geom_bond_atom_site_label_1
_geom_bond_atom_site_label_2
_geom_bond_distance
W C8 2.182(8)
W C7 2.197(8)
W C2 2.208(7)
W C5 2.221(9)
W C3 2.229(7)
W C4 2.233(7)
W C6 2.233(8)
W C1 2.244(8)
W Li1 2.723(12)
W Li3 2.734(11)
W Li2 2.743(11)
W H 2.04(5)
C1 C2 1.463(10)
C1 H1A 0.99
C1 H1B 0.99
C2 H2A 0.99
C2 H2B 0.99
C3 C4 1.466(10)
C3 H3A 0.99
C3 H3B 0.99
C4 H4A 0.99
C4 H4B 0.99
C5 C6 1.357(11)
C5 Li2 2.72(2)
C5 H5A 0.99
C5 H5B 0.99
C6 H6A 0.99
C6 H6B 0.99
C7 C8 1.447(11)
C7 Li1 2.633(15)
C7 H7A 0.99
C7 H7B 0.99
C8 Li3 2.619(14)
C8 H8A 0.99
C8 H8B 0.99
Li1 N1 2.150(14)
Li1 N2 2.232(15)
N1 C12 1.431(13)
N1 C13 1.459(14)
N1 C11 1.466(12)
N2 C14 1.459(12)
N2 C15 1.472(13)
N2 C16 1.483(13)
C11 H11A 0.98
C11 H11B 0.98
C11 H11C 0.98
C12 H12A 0.98
C12 H12B 0.98
C12 H12C 0.98
C13 C14 1.391(14)
C13 H13A 0.99
C13 H13B 0.99
C14 H14A 0.99
C14 H14B 0.99
C15 H15A 0.98
C15 H15B 0.98
C15 H15C 0.98
C16 H16A 0.98
C16 H16B 0.98
C16 H16C 0.98
Li2 N3 2.190(14)
Li2 N4 2.195(14)
N3 C21 1.448(10)
N3 C22 1.459(10)
N3 C23 1.474(11)
N4 C24 1.447(10)
N4 C26 1.452(10)
N4 C25 1.472(11)
C21 H21A 0.98
C21 H21B 0.98
C21 H21C 0.98
C22 H22A 0.98
C22 H22B 0.98
C22 H22C 0.98
C23 C24 1.260(12)
C23 H23A 0.99
C23 H23B 0.99
C24 H24A 0.99
C24 H24B 0.99
C25 H25A 0.98
C25 H25B 0.98
C25 H25C 0.98
C26 H26A 0.98
C26 H26B 0.98
C26 H26C 0.98
Li3 N6 2.170(14)
Li3 N5 2.177(14)
N5 C33 1.448(13)
N5 C32 1.463(13)
N5 C31 1.477(14)
N6 C35 1.391(13)
N6 C36 1.432(15)
N6 C34 1.47(2)
N6 C34A 1.59(2)
C31 H31A 0.98
C31 H31B 0.98
C31 H31C 0.98
C32 H32A 0.98
C32 H32B 0.98
C32 H32C 0.98
C33 C34A 1.40(2)
C33 C34 1.52(2)
C33 H33A 0.99
C33 H33B 0.99
C34 H34A 0.99
C34 H34B 0.99
C34A H34C 0.99
C34A H34D 0.99
C35 H35A 0.98
C35 H35B 0.98
C35 H35C 0.98
C36 H36A 0.98
C36 H36B 0.98
C36 H36C 0.98
